data_7705839
loop_
_publ_author_name
'Chen, Lu'
'Tan, Yu'
'Xu, Han'
'Wang, Kun'
'Chen, Zhou-Hui'
'Zheng, Nuan'
'Li, Yu-Qian'
'Lin, Li-Rong'

_publ_section_title
;
 Enhanced <i>E</i>/<i>Z</i>-photoisomerization and luminescence of
 stilbene derivative co-coordinated in di-\b-diketonate lanthanide
 complexes.
;
_journal_issue 46
_journal_name_full 'Dalton transactions (Cambridge, England : 2003)'
_journal_page_first 16745
_journal_page_last 16761
_journal_paper_doi 10.1039/d0dt03383a
_journal_volume 49
_journal_year 2020
_chemical_formula_moiety 'C49 H35 F9 La N4 O7'
_chemical_formula_sum 'C49 H35 F9 La N4 O7'
_chemical_formula_weight 1101.72
_space_group_crystal_system monoclinic
_space_group_IT_number 14
_space_group_name_Hall '-P 2ybc'
_space_group_name_H-M_alt 'P 1 21/c 1'
_atom_sites_solution_hydrogens geom
_audit_creation_method SHELXL-2018/1
_audit_update_record
;
2020-09-17 deposited with the CCDC.	2020-11-04 downloaded from the CCDC.
;
_cell_angle_alpha 90
_cell_angle_beta 101.155(3)
_cell_angle_gamma 90
_cell_formula_units_Z 4
_cell_length_a 24.490(4)
_cell_length_b 9.7512(16)
_cell_length_c 19.335(3)
_cell_measurement_reflns_used 5970
_cell_measurement_temperature 273(2)
_cell_measurement_theta_max 22.31
_cell_measurement_theta_min 2.25
_cell_volume 4530.1(13)
_computing_cell_refinement 'Bruker SMART'
_computing_data_collection 'Bruker SMART'
_computing_data_reduction 'Bruker SAINT'
_computing_structure_refinement 'SHELXL-2018/1 (Sheldrick, 2018)'
_computing_structure_solution 'SHELXT 2014/5 (Sheldrick, 2014)'
_diffrn_ambient_temperature 273(2)
_diffrn_measured_fraction_theta_full 1.000
_diffrn_measured_fraction_theta_max 0.939
_diffrn_measurement_device_type 'multiwire proportional'
_diffrn_measurement_method 'phi and omega scans'
_diffrn_radiation_type MoK\a
_diffrn_radiation_wavelength 0.71073
_diffrn_reflns_av_R_equivalents 0.1192
_diffrn_reflns_av_unetI/netI 0.1167
_diffrn_reflns_Laue_measured_fraction_full 1.000
_diffrn_reflns_Laue_measured_fraction_max 0.939
_diffrn_reflns_limit_h_max 32
_diffrn_reflns_limit_h_min -32
_diffrn_reflns_limit_k_max 12
_diffrn_reflns_limit_k_min -13
_diffrn_reflns_limit_l_max 25
_diffrn_reflns_limit_l_min -25
_diffrn_reflns_number 39319
_diffrn_reflns_point_group_measured_fraction_full 1.000
_diffrn_reflns_point_group_measured_fraction_max 0.939
_diffrn_reflns_theta_full 25.242
_diffrn_reflns_theta_max 28.525
_diffrn_reflns_theta_min 1.695
_diffrn_source 'fine-focus sealed tube'
_exptl_absorpt_coefficient_mu 1.038
_exptl_absorpt_correction_T_max 0.856
_exptl_absorpt_correction_T_min 0.830
_exptl_absorpt_correction_type multi-scan
_exptl_absorpt_process_details '(SADABS; Sheldrick, 1997)'
_exptl_crystal_colour 'pale yellow'
_exptl_crystal_density_diffrn 1.615
_exptl_crystal_density_method 'not measured'
_exptl_crystal_description block
_exptl_crystal_F_000 2204
_exptl_crystal_size_max 0.200
_exptl_crystal_size_mid 0.150
_exptl_crystal_size_min 0.150
_refine_diff_density_max 1.585
_refine_diff_density_min -0.614
_refine_diff_density_rms 0.103
_refine_ls_extinction_method none
_refine_ls_goodness_of_fit_ref 0.841
_refine_ls_hydrogen_treatment constr
_refine_ls_matrix_type full
_refine_ls_number_parameters 631
_refine_ls_number_reflns 10795
_refine_ls_number_restraints 3
_refine_ls_restrained_S_all 0.843
_refine_ls_R_factor_all 0.1046
_refine_ls_R_factor_gt 0.0503
_refine_ls_shift/su_max 0.001
_refine_ls_shift/su_mean 0.000
_refine_ls_structure_factor_coef Fsqd
_refine_ls_weighting_details 'w=1/[\s^2^(Fo^2^)+(0.0622P)^2^] where P=(Fo^2^+2Fc^2^)/3'
_refine_ls_weighting_scheme calc
_refine_ls_wR_factor_gt 0.1205
_refine_ls_wR_factor_ref 0.1338
_reflns_Friedel_coverage 0.000
_reflns_number_gt 5761
_reflns_number_total 10795
_reflns_threshold_expression 'I > 2\s(I)'
_cod_data_source_file d0dt03383a2.cif
_cod_data_source_block y
_cod_original_cell_volume 4530.2(13)
_cod_original_sg_symbol_H-M 'P 21/c'
_cod_database_code 7705839
_shelx_shelxl_version_number 2018/1
_shelx_space_group_comment
;
The symmetry employed for this shelxl refinement is uniquely defined
by the following loop, which should always be used as a source of
symmetry information in preference to the above space-group names.
They are only intended as comments.
;
_shelx_estimated_absorpt_t_min 0.819
_shelx_estimated_absorpt_t_max 0.860

loop_
_space_group_symop_operation_xyz
'x, y, z'
'-x, y+1/2, -z+1/2'
'-x, -y, -z'
'x, -y-1/2, z-1/2'

loop_
_atom_site_label
_atom_site_type_symbol
_atom_site_fract_x
_atom_site_fract_y
_atom_site_fract_z
_atom_site_U_iso_or_equiv
_atom_site_adp_type
_atom_site_occupancy
_atom_site_site_symmetry_order
_atom_site_calc_flag
_atom_site_refinement_flags_posn
_atom_site_refinement_flags_adp
_atom_site_refinement_flags_occupancy
_atom_site_disorder_assembly
_atom_site_disorder_group
C1 C 0.9689(3) 0.4429(7) 0.6345(3) 0.0638(17) Uani 1 1 d . . . . .
H1 H 0.982165 0.386956 0.673082 0.077 Uiso 1 1 calc R U . . .
C2 C 0.9250(3) 0.4023(6) 0.5858(3) 0.0637(17) Uani 1 1 d . . . . .
H2 H 0.907444 0.319522 0.591138 0.076 Uiso 1 1 calc R U . . .
C3 C 0.9065(2) 0.4821(5) 0.5290(3) 0.0524(14) Uani 1 1 d . . . . .
H3 H 0.876201 0.453114 0.495489 0.063 Uiso 1 1 calc R U . . .
C4 C 0.9315(2) 0.6053(5) 0.5194(2) 0.0415(12) Uani 1 1 d . . . . .
C5 C 0.9750(3) 0.6455(7) 0.5689(3) 0.0673(18) Uani 1 1 d . . . . .
H5 H 0.992340 0.728437 0.563274 0.081 Uiso 1 1 calc R U . . .
C6 C 0.9944(3) 0.5670(8) 0.6277(3) 0.078(2) Uani 1 1 d . . . . .
H6 H 1.024010 0.596956 0.662042 0.094 Uiso 1 1 calc R U . . .
C7 C 0.9098(2) 0.6868(5) 0.4557(2) 0.0413(12) Uani 1 1 d . . . . .
C8 C 0.9445(2) 0.7905(5) 0.4346(3) 0.0450(13) Uani 1 1 d . . . . .
C9 C 0.9311(2) 0.8497(5) 0.3691(3) 0.0414(12) Uani 1 1 d . . . . .
C10 C 0.9724(2) 0.9503(6) 0.3505(3) 0.0604(16) Uani 1 1 d . . . . .
C11 C 0.6896(3) 0.4152(7) 0.3980(4) 0.0682(17) Uani 1 1 d . . . . .
C12 C 0.7027(2) 0.5589(6) 0.3769(3) 0.0520(14) Uani 1 1 d . . . . .
C13 C 0.6581(3) 0.6494(6) 0.3600(3) 0.0643(17) Uani 1 1 d . . . . .
H13 H 0.622715 0.617644 0.362673 0.077 Uiso 1 1 calc R U . . .
C14 C 0.6635(3) 0.7871(6) 0.3390(3) 0.0586(16) Uani 1 1 d . . . . .
C15 C 0.6136(3) 0.8758(7) 0.3253(3) 0.0639(17) Uani 1 1 d . . . . .
C16 C 0.5622(3) 0.8215(9) 0.3115(4) 0.099(3) Uani 1 1 d . . . . .
H16 H 0.557114 0.726988 0.312078 0.119 Uiso 1 1 calc R U . . .
C17 C 0.5170(3) 0.9089(11) 0.2963(4) 0.114(3) Uani 1 1 d . . . . .
H17 H 0.481376 0.872123 0.284259 0.136 Uiso 1 1 calc R U . . .
C18 C 0.5236(4) 1.0493(10) 0.2988(5) 0.116(3) Uani 1 1 d . . . . .
H18 H 0.492726 1.106927 0.292007 0.139 Uiso 1 1 calc R U . . .
C19 C 0.5756(3) 1.1016(9) 0.3112(4) 0.106(3) Uani 1 1 d . . . . .
H19 H 0.580999 1.195968 0.310742 0.127 Uiso 1 1 calc R U . . .
C20 C 0.6206(3) 1.0145(7) 0.3246(4) 0.079(2) Uani 1 1 d . . . . .
H20 H 0.656356 1.050813 0.333394 0.094 Uiso 1 1 calc R U . . .
C21 C 0.7490(2) 1.0619(6) 0.2510(3) 0.0561(15) Uani 1 1 d . . . . .
H21 H 0.738863 1.062882 0.294973 0.067 Uiso 1 1 calc R U . . .
C22 C 0.7304(2) 1.1660(6) 0.2048(3) 0.0637(16) Uani 1 1 d . . . . .
H22 H 0.709087 1.236807 0.217838 0.076 Uiso 1 1 calc R U . . .
C23 C 0.7438(2) 1.1644(6) 0.1391(3) 0.0657(17) Uani 1 1 d . . . . .
H23 H 0.730414 1.231608 0.106034 0.079 Uiso 1 1 calc R U . . .
C24 C 0.7772(2) 1.0616(6) 0.1237(3) 0.0621(16) Uani 1 1 d . . . . .
H24 H 0.787596 1.059411 0.079940 0.075 Uiso 1 1 calc R U . . .
C25 C 0.7954(2) 0.9615(6) 0.1722(3) 0.0456(13) Uani 1 1 d . . . . .
C26 C 0.8367(2) 0.8556(5) 0.1607(3) 0.0521(14) Uani 1 1 d . . . . .
H26A H 0.836114 0.846420 0.110576 0.063 Uiso 1 1 calc R U . . .
H26B H 0.873791 0.884719 0.183274 0.063 Uiso 1 1 calc R U . . .
C27 C 0.8729(2) 0.6310(5) 0.1934(3) 0.0493(14) Uani 1 1 d . . . . .
H27B H 0.905998 0.677474 0.218082 0.059 Uiso 1 1 calc R U . . .
H27A H 0.878177 0.609959 0.146115 0.059 Uiso 1 1 calc R U . . .
C28 C 0.8646(2) 0.5006(5) 0.2312(3) 0.0453(13) Uani 1 1 d . . . . .
C29 C 0.8811(2) 0.3771(6) 0.2096(3) 0.0543(15) Uani 1 1 d . . . . .
H29 H 0.895527 0.371386 0.168533 0.065 Uiso 1 1 calc R U . . .
C30 C 0.8766(2) 0.2618(6) 0.2480(3) 0.0562(15) Uani 1 1 d . . . . .
H30 H 0.888444 0.177074 0.234543 0.067 Uiso 1 1 calc R U . . .
C31 C 0.8540(2) 0.2749(5) 0.3069(3) 0.0558(15) Uani 1 1 d . . . . .
H31 H 0.850944 0.198849 0.334925 0.067 Uiso 1 1 calc R U . . .
C32 C 0.8358(2) 0.4006(5) 0.3245(3) 0.0505(14) Uani 1 1 d . . . . .
H32 H 0.818954 0.406970 0.363548 0.061 Uiso 1 1 calc R U . . .
C33 C 0.7335(2) 0.6272(5) 0.1687(3) 0.0436(12) Uani 1 1 d . . . . .
C34 C 0.6889(2) 0.5551(6) 0.1229(3) 0.0511(14) Uani 1 1 d . . . . .
C35 C 0.6460(3) 0.5119(10) 0.1516(4) 0.116(3) Uani 1 1 d . . . . .
H35 H 0.645449 0.530750 0.198626 0.140 Uiso 1 1 calc R U . . .
C36 C 0.6027(3) 0.4397(11) 0.1112(4) 0.148(5) Uani 1 1 d . . . . .
H36 H 0.572915 0.413327 0.131465 0.177 Uiso 1 1 calc R U . . .
C37 C 0.6021(3) 0.4056(9) 0.0428(4) 0.097(3) Uani 1 1 d . . . . .
C38 C 0.6470(3) 0.4420(9) 0.0173(4) 0.109(3) Uani 1 1 d . . . . .
H38 H 0.649447 0.415714 -0.028196 0.131 Uiso 1 1 calc R U . . .
C39 C 0.6897(3) 0.5173(8) 0.0565(3) 0.098(3) Uani 1 1 d . . . . .
H39 H 0.719713 0.542459 0.036297 0.118 Uiso 1 1 calc R U . . .
C40 C 0.5560(4) 0.3230(11) -0.0006(4) 0.127(3) Uani 1 1 d . . . . .
H40 H 0.561880 0.297980 -0.045059 0.152 Uiso 1 1 calc R U . . .
C41 C 0.5129(4) 0.2844(13) 0.0132(6) 0.186(6) Uani 1 1 d . . . . .
H41 H 0.505563 0.309649 0.056859 0.223 Uiso 1 1 calc R U . . .
C42 C 0.4720(4) 0.2040(13) -0.0307(6) 0.142(4) Uani 1 1 d . U . . .
C43 C 0.4216(5) 0.1915(16) -0.0100(8) 0.222(7) Uani 1 1 d . U . . .
H43 H 0.417221 0.225676 0.033488 0.266 Uiso 1 1 calc R U . . .
C44 C 0.3756(5) 0.1255(16) -0.0555(7) 0.212(7) Uani 1 1 d . U . . .
H44 H 0.340005 0.131249 -0.045457 0.254 Uiso 1 1 calc R U . . .
C45 C 0.3839(8) 0.055(2) -0.1131(7) 0.246(10) Uani 1 1 d . U . . .
H45 H 0.356460 0.002628 -0.141113 0.295 Uiso 1 1 calc R U . . .
C46 C 0.4317(7) 0.0669(19) -0.1248(7) 0.299(13) Uani 1 1 d . . . . .
H46 H 0.436569 0.027877 -0.167124 0.359 Uiso 1 1 calc R U . . .
C47 C 0.4792(6) 0.1276(18) -0.0866(6) 0.253(9) Uani 1 1 d . . . . .
H47 H 0.513882 0.116444 -0.098603 0.304 Uiso 1 1 calc R U . . .
C48 C 0.8138(2) 0.9485(6) 0.4657(3) 0.0466(13) Uani 1 1 d . U . . .
C49 C 0.8285(4) 1.0872(9) 0.4913(4) 0.094(3) Uani 1 1 d . U . . .
F1 F 0.98831(17) 0.9147(5) 0.2912(2) 0.1207(18) Uani 1 1 d . . . . .
F2 F 0.95336(16) 1.0747(4) 0.3421(3) 0.1290(19) Uani 1 1 d . . . . .
F3 F 1.01988(14) 0.9596(4) 0.39708(19) 0.0826(12) Uani 1 1 d . . . . .
F4 F 0.63716(18) 0.3929(4) 0.3999(3) 0.1257(17) Uani 1 1 d . . . . .
F5 F 0.7035(2) 0.3238(4) 0.3558(2) 0.1108(15) Uani 1 1 d . . . . .
F6 F 0.7182(2) 0.3853(4) 0.4601(2) 0.1226(17) Uani 1 1 d . . . . .
F7 F 0.8834(3) 1.1172(6) 0.4893(4) 0.203(3) Uani 1 1 d . . . . .
F8 F 0.8215(3) 1.1190(5) 0.5518(2) 0.168(3) Uani 1 1 d . . . . .
F9 F 0.8056(3) 1.1894(6) 0.4510(3) 0.168(3) Uani 1 1 d . . . . .
La01 La 0.80012(2) 0.74805(3) 0.32230(2) 0.03031(9) Uani 1 1 d . . . . .
N1 N 0.77851(18) 0.6621(4) 0.1434(2) 0.0505(11) Uani 1 1 d . . . . .
H1A H 0.779775 0.648512 0.099792 0.061 Uiso 1 1 calc R U . . .
N2 N 0.82417(17) 0.7218(4) 0.1897(2) 0.0438(11) Uani 1 1 d . . . . .
N3 N 0.78053(17) 0.9599(4) 0.2362(2) 0.0480(11) Uani 1 1 d . . . . .
N4 N 0.84120(16) 0.5147(4) 0.2879(2) 0.0444(10) Uani 1 1 d . . . . .
O1 O 0.88965(14) 0.8328(4) 0.32001(17) 0.0470(9) Uani 1 1 d . . . . .
O2 O 0.86333(14) 0.6562(3) 0.41998(17) 0.0461(9) Uani 1 1 d . . . . .
O3 O 0.71000(15) 0.8364(4) 0.33405(18) 0.0538(10) Uani 1 1 d . . . . .
O4 O 0.75216(15) 0.5807(4) 0.37554(18) 0.0521(9) Uani 1 1 d . . . . .
O5 O 0.73056(14) 0.6560(4) 0.23032(17) 0.0501(9) Uani 1 1 d . . . . .
O6 O 0.81374(15) 0.9363(4) 0.40211(18) 0.0556(10) Uani 1 1 d . . . . .
O7 O 0.80425(19) 0.8645(4) 0.5074(2) 0.0839(14) Uani 1 1 d . . . . .

loop_
_atom_site_aniso_label
_atom_site_aniso_U_11
_atom_site_aniso_U_22
_atom_site_aniso_U_33
_atom_site_aniso_U_23
_atom_site_aniso_U_13
_atom_site_aniso_U_12
C1 0.080(5) 0.066(4) 0.045(4) 0.020(3) 0.012(3) 0.019(4)
C2 0.086(5) 0.054(4) 0.044(3) 0.010(3) -0.005(3) -0.013(3)
C3 0.069(4) 0.046(3) 0.039(3) 0.002(3) 0.004(3) -0.009(3)
C4 0.044(3) 0.045(3) 0.034(3) 0.000(2) 0.004(2) -0.002(2)
C5 0.077(4) 0.071(4) 0.046(3) 0.014(3) -0.007(3) -0.025(4)
C6 0.074(5) 0.103(6) 0.049(4) 0.022(4) -0.009(3) -0.018(4)
C7 0.048(3) 0.041(3) 0.034(3) -0.007(2) 0.005(2) 0.000(3)
C8 0.058(3) 0.034(3) 0.045(3) 0.004(2) 0.015(3) -0.003(2)
C9 0.046(3) 0.035(3) 0.044(3) 0.000(2) 0.011(2) -0.003(2)
C10 0.050(4) 0.062(4) 0.066(4) 0.016(3) 0.004(3) -0.014(3)
C11 0.070(5) 0.067(5) 0.072(5) 0.005(4) 0.024(4) -0.013(4)
C12 0.060(4) 0.052(4) 0.048(3) -0.005(3) 0.021(3) -0.010(3)
C13 0.054(4) 0.066(4) 0.074(4) 0.006(3) 0.017(3) -0.011(3)
C14 0.053(4) 0.070(5) 0.055(4) -0.005(3) 0.016(3) -0.003(3)
C15 0.051(4) 0.077(5) 0.066(4) -0.005(4) 0.016(3) 0.004(3)
C16 0.048(4) 0.098(6) 0.150(8) 0.014(6) 0.018(5) 0.008(4)
C17 0.068(5) 0.139(9) 0.133(8) 0.010(7) 0.018(5) 0.004(6)
C18 0.080(6) 0.107(7) 0.163(9) 0.010(7) 0.028(6) 0.022(6)
C19 0.068(5) 0.093(6) 0.152(8) -0.020(5) 0.012(5) 0.015(5)
C20 0.058(4) 0.071(5) 0.107(6) -0.012(4) 0.017(4) 0.003(4)
C21 0.060(4) 0.051(4) 0.059(4) -0.004(3) 0.016(3) 0.000(3)
C22 0.066(4) 0.052(4) 0.071(4) 0.015(3) 0.008(3) 0.009(3)
C23 0.070(4) 0.058(4) 0.067(4) 0.029(3) 0.007(3) 0.008(3)
C24 0.075(4) 0.059(4) 0.050(4) 0.019(3) 0.007(3) -0.004(3)
C25 0.047(3) 0.051(3) 0.038(3) 0.003(3) 0.004(2) -0.011(3)
C26 0.056(4) 0.054(4) 0.048(3) 0.003(3) 0.014(3) -0.007(3)
C27 0.044(3) 0.056(4) 0.051(3) -0.004(3) 0.017(3) -0.005(3)
C28 0.041(3) 0.048(3) 0.047(3) -0.006(3) 0.009(2) -0.004(3)
C29 0.049(3) 0.054(4) 0.063(4) -0.008(3) 0.018(3) 0.003(3)
C30 0.058(3) 0.045(3) 0.065(4) -0.013(3) 0.009(3) 0.008(3)
C31 0.058(4) 0.042(4) 0.065(4) -0.006(3) 0.006(3) 0.001(3)
C32 0.058(4) 0.047(3) 0.046(3) 0.005(3) 0.008(3) -0.001(3)
C33 0.048(3) 0.046(3) 0.037(3) 0.000(2) 0.009(2) -0.002(3)
C34 0.050(3) 0.065(4) 0.037(3) -0.002(3) 0.006(3) -0.009(3)
C35 0.082(5) 0.207(10) 0.067(5) -0.048(6) 0.030(4) -0.072(6)
C36 0.114(7) 0.255(13) 0.086(6) -0.060(7) 0.048(5) -0.106(8)
C37 0.082(5) 0.147(8) 0.064(5) -0.025(5) 0.018(4) -0.048(5)
C38 0.093(6) 0.180(9) 0.059(5) -0.037(5) 0.025(4) -0.043(6)
C39 0.082(5) 0.152(8) 0.060(4) -0.025(5) 0.012(4) -0.057(5)
C40 0.105(7) 0.199(10) 0.073(5) -0.022(6) 0.009(5) -0.072(7)
C41 0.110(8) 0.338(17) 0.110(8) -0.087(9) 0.021(6) -0.132(10)
C42 0.114(7) 0.202(11) 0.101(7) -0.008(7) 0.002(6) -0.074(8)
C43 0.135(10) 0.335(18) 0.185(13) -0.034(13) 0.007(9) -0.107(12)
C44 0.153(11) 0.286(19) 0.168(12) 0.043(11) -0.043(10) -0.140(12)
C45 0.249(18) 0.34(2) 0.114(11) -0.006(11) -0.056(11) -0.193(16)
C46 0.31(2) 0.48(3) 0.120(10) -0.136(13) 0.070(12) -0.32(2)
C47 0.214(14) 0.47(3) 0.085(8) -0.082(12) 0.042(9) -0.180(16)
C48 0.059(4) 0.047(3) 0.034(3) -0.007(3) 0.008(3) 0.002(3)
C49 0.113(7) 0.102(6) 0.055(4) -0.043(4) -0.011(4) 0.027(5)
F1 0.097(3) 0.203(5) 0.069(3) 0.015(3) 0.036(2) -0.054(3)
F2 0.076(3) 0.059(3) 0.242(6) 0.063(3) 0.005(3) -0.003(2)
F3 0.062(2) 0.088(3) 0.090(3) 0.028(2) -0.006(2) -0.031(2)
F4 0.094(3) 0.082(3) 0.216(5) 0.018(3) 0.067(3) -0.026(3)
F5 0.163(4) 0.061(3) 0.123(4) -0.028(3) 0.063(3) -0.030(3)
F6 0.174(5) 0.094(3) 0.090(3) 0.037(3) 0.002(3) -0.031(3)
F7 0.158(6) 0.152(6) 0.294(9) -0.097(6) 0.033(6) -0.034(5)
F8 0.325(8) 0.108(4) 0.082(3) -0.037(3) 0.063(4) -0.024(4)
F9 0.279(8) 0.087(3) 0.122(4) 0.007(3) 0.001(5) 0.049(5)
La01 0.03350(14) 0.03035(14) 0.02702(13) 0.00090(14) 0.00571(9) -0.00398(14)
N1 0.053(3) 0.056(3) 0.043(3) -0.004(2) 0.009(2) -0.012(2)
N2 0.045(2) 0.042(3) 0.044(2) -0.0012(19) 0.007(2) -0.003(2)
N3 0.048(3) 0.047(3) 0.049(3) 0.000(2) 0.008(2) -0.010(2)
N4 0.041(2) 0.047(3) 0.046(3) 0.000(2) 0.009(2) -0.005(2)
O1 0.047(2) 0.053(2) 0.040(2) 0.0056(18) 0.0068(17) -0.0077(18)
O2 0.049(2) 0.043(2) 0.044(2) 0.0041(17) 0.0030(17) -0.0058(17)
O3 0.047(2) 0.053(2) 0.063(2) -0.002(2) 0.0146(19) -0.0070(19)
O4 0.047(2) 0.057(2) 0.055(2) 0.0071(18) 0.0169(18) -0.0093(19)
O5 0.052(2) 0.058(2) 0.041(2) -0.0068(18) 0.0112(17) -0.0122(19)
O6 0.062(2) 0.063(3) 0.040(2) -0.0064(19) 0.0047(18) 0.002(2)
O7 0.121(4) 0.069(3) 0.076(3) 0.019(2) 0.053(3) 0.014(3)

loop_
_atom_type_symbol
_atom_type_description
_atom_type_scat_dispersion_real
_atom_type_scat_dispersion_imag
_atom_type_scat_source
C C 0.0033 0.0016 'International Tables Vol C Tables 4.2.6.8 and 6.1.1.4'
H H 0.0000 0.0000 'International Tables Vol C Tables 4.2.6.8 and 6.1.1.4'
N N 0.0061 0.0033 'International Tables Vol C Tables 4.2.6.8 and 6.1.1.4'
O O 0.0106 0.0060 'International Tables Vol C Tables 4.2.6.8 and 6.1.1.4'
F F 0.0171 0.0103 'International Tables Vol C Tables 4.2.6.8 and 6.1.1.4'
La La -0.2871 2.4523 'International Tables Vol C Tables 4.2.6.8 and 6.1.1.4'

loop_
_geom_angle_atom_site_label_1
_geom_angle_atom_site_label_2
_geom_angle_atom_site_label_3
_geom_angle
_geom_angle_site_symmetry_1
_geom_angle_site_symmetry_3
_geom_angle_publ_flag
C2 C1 C6 120.4(6) . . ?
C2 C1 H1 119.8 . . ?
C6 C1 H1 119.8 . . ?
C1 C2 C3 119.8(6) . . ?
C1 C2 H2 120.1 . . ?
C3 C2 H2 120.1 . . ?
C2 C3 C4 121.6(5) . . ?
C2 C3 H3 119.2 . . ?
C4 C3 H3 119.2 . . ?
C5 C4 C3 118.0(5) . . ?
C5 C4 C7 123.0(5) . . ?
C3 C4 C7 119.0(5) . . ?
C4 C5 C6 121.7(6) . . ?
C4 C5 H5 119.2 . . ?
C6 C5 H5 119.2 . . ?
C5 C6 C1 118.4(6) . . ?
C5 C6 H6 120.8 . . ?
C1 C6 H6 120.8 . . ?
O2 C7 C8 122.7(5) . . ?
O2 C7 C4 118.4(5) . . ?
C8 C7 C4 118.7(4) . . ?
C9 C8 C7 120.7(5) . . ?
O1 C9 C8 130.9(5) . . ?
O1 C9 C10 112.8(4) . . ?
C8 C9 C10 116.3(5) . . ?
F2 C10 F1 107.1(5) . . ?
F2 C10 F3 105.5(5) . . ?
F1 C10 F3 103.8(5) . . ?
F2 C10 C9 113.4(5) . . ?
F1 C10 C9 111.1(5) . . ?
F3 C10 C9 115.1(5) . . ?
F5 C11 F6 105.5(6) . . ?
F5 C11 F4 106.4(6) . . ?
F6 C11 F4 106.9(6) . . ?
F5 C11 C12 111.9(5) . . ?
F6 C11 C12 110.6(6) . . ?
F4 C11 C12 114.9(6) . . ?
O4 C12 C13 127.8(5) . . ?
O4 C12 C11 115.2(6) . . ?
C13 C12 C11 117.0(5) . . ?
C12 C13 C14 123.7(6) . . ?
C12 C13 H13 118.1 . . ?
C14 C13 H13 118.1 . . ?
O3 C14 C13 121.4(6) . . ?
O3 C14 C15 119.5(6) . . ?
C13 C14 C15 119.1(6) . . ?
C16 C15 C20 120.2(7) . . ?
C16 C15 C14 121.0(7) . . ?
C20 C15 C14 118.8(6) . . ?
C15 C16 C17 118.7(8) . . ?
C15 C16 H16 120.7 . . ?
C17 C16 H16 120.7 . . ?
C18 C17 C16 121.5(8) . . ?
C18 C17 H17 119.3 . . ?
C16 C17 H17 119.3 . . ?
C19 C18 C17 118.8(8) . . ?
C19 C18 H18 120.6 . . ?
C17 C18 H18 120.6 . . ?
C18 C19 C20 119.6(8) . . ?
C18 C19 H19 120.2 . . ?
C20 C19 H19 120.2 . . ?
C15 C20 C19 121.2(7) . . ?
C15 C20 H20 119.4 . . ?
C19 C20 H20 119.4 . . ?
N3 C21 C22 123.3(6) . . ?
N3 C21 H21 118.4 . . ?
C22 C21 H21 118.4 . . ?
C21 C22 C23 119.2(6) . . ?
C21 C22 H22 120.4 . . ?
C23 C22 H22 120.4 . . ?
C24 C23 C22 118.1(6) . . ?
C24 C23 H23 120.9 . . ?
C22 C23 H23 120.9 . . ?
C23 C24 C25 120.3(6) . . ?
C23 C24 H24 119.9 . . ?
C25 C24 H24 119.9 . . ?
N3 C25 C24 121.7(5) . . ?
N3 C25 C26 116.0(5) . . ?
C24 C25 C26 122.1(5) . . ?
N2 C26 C25 110.9(4) . . ?
N2 C26 H26A 109.5 . . ?
C25 C26 H26A 109.5 . . ?
N2 C26 H26B 109.5 . . ?
C25 C26 H26B 109.5 . . ?
H26A C26 H26B 108.0 . . ?
N2 C27 C28 110.3(4) . . ?
N2 C27 H27B 109.6 . . ?
C28 C27 H27B 109.6 . . ?
N2 C27 H27A 109.6 . . ?
C28 C27 H27A 109.6 . . ?
H27B C27 H27A 108.1 . . ?
N4 C28 C29 122.9(5) . . ?
N4 C28 C27 115.6(5) . . ?
C29 C28 C27 121.6(5) . . ?
C28 C29 C30 120.0(5) . . ?
C28 C29 H29 120.0 . . ?
C30 C29 H29 120.0 . . ?
C31 C30 C29 117.8(5) . . ?
C31 C30 H30 121.1 . . ?
C29 C30 H30 121.1 . . ?
C30 C31 C32 119.7(6) . . ?
C30 C31 H31 120.2 . . ?
C32 C31 H31 120.2 . . ?
N4 C32 C31 122.9(5) . . ?
N4 C32 H32 118.6 . . ?
C31 C32 H32 118.6 . . ?
O5 C33 N1 120.0(5) . . ?
O5 C33 C34 121.4(5) . . ?
N1 C33 C34 118.6(5) . . ?
C39 C34 C35 117.8(6) . . ?
C39 C34 C33 124.8(5) . . ?
C35 C34 C33 117.1(5) . . ?
C34 C35 C36 119.9(6) . . ?
C34 C35 H35 120.0 . . ?
C36 C35 H35 120.0 . . ?
C37 C36 C35 122.5(7) . . ?
C37 C36 H36 118.7 . . ?
C35 C36 H36 118.7 . . ?
C38 C37 C36 116.0(7) . . ?
C38 C37 C40 121.2(7) . . ?
C36 C37 C40 122.6(7) . . ?
C37 C38 C39 122.0(7) . . ?
C37 C38 H38 119.0 . . ?
C39 C38 H38 119.0 . . ?
C34 C39 C38 121.5(6) . . ?
C34 C39 H39 119.2 . . ?
C38 C39 H39 119.2 . . ?
C41 C40 C37 129.9(9) . . ?
C41 C40 H40 115.0 . . ?
C37 C40 H40 115.0 . . ?
C40 C41 C42 126.3(11) . . ?
C40 C41 H41 116.9 . . ?
C42 C41 H41 116.9 . . ?
C47 C42 C43 116.6(11) . . ?
C47 C42 C41 126.6(11) . . ?
C43 C42 C41 116.4(12) . . ?
C42 C43 C44 120.1(14) . . ?
C42 C43 H43 119.9 . . ?
C44 C43 H43 119.9 . . ?
C45 C44 C43 120.2(15) . . ?
C45 C44 H44 119.9 . . ?
C43 C44 H44 119.9 . . ?
C46 C45 C44 113.6(13) . . ?
C46 C45 H45 123.2 . . ?
C44 C45 H45 123.2 . . ?
C45 C46 C47 131.9(15) . . ?
C45 C46 H46 114.1 . . ?
C47 C46 H46 114.1 . . ?
C42 C47 C46 115.9(13) . . ?
C42 C47 H47 122.1 . . ?
C46 C47 H47 122.1 . . ?
O7 C48 O6 129.7(6) . . ?
O7 C48 C49 118.0(6) . . ?
O6 C48 C49 112.3(6) . . ?
F8 C49 F9 104.2(7) . . ?
F8 C49 F7 106.4(7) . . ?
F9 C49 F7 97.4(8) . . ?
F8 C49 C48 118.4(8) . . ?
F9 C49 C48 116.8(6) . . ?
F7 C49 C48 111.3(6) . . ?
O1 La01 O4 142.73(12) . . ?
O1 La01 O2 71.38(11) . . ?
O4 La01 O2 72.25(12) . . ?
O1 La01 O6 74.15(12) . . ?
O4 La01 O6 105.63(12) . . ?
O2 La01 O6 77.70(12) . . ?
O1 La01 O5 130.67(11) . . ?
O4 La01 O5 73.82(12) . . ?
O2 La01 O5 135.45(12) . . ?
O6 La01 O5 139.77(12) . . ?
O1 La01 O3 138.34(13) . . ?
O4 La01 O3 70.44(12) . . ?
O2 La01 O3 121.72(12) . . ?
O6 La01 O3 71.37(12) . . ?
O5 La01 O3 70.81(12) . . ?
O1 La01 N4 84.01(12) . . ?
O4 La01 N4 76.03(12) . . ?
O2 La01 N4 69.62(12) . . ?
O6 La01 N4 145.13(12) . . ?
O5 La01 N4 74.85(12) . . ?
O3 La01 N4 137.16(12) . . ?
O1 La01 N3 76.66(12) . . ?
O4 La01 N3 140.49(12) . . ?
O2 La01 N3 143.95(12) . . ?
O6 La01 N3 77.92(13) . . ?
O5 La01 N3 78.92(12) . . ?
O3 La01 N3 73.90(13) . . ?
N4 La01 N3 123.42(13) . . ?
O1 La01 N2 69.32(12) . . ?
O4 La01 N2 123.81(12) . . ?
O2 La01 N2 118.82(12) . . ?
O6 La01 N2 130.38(12) . . ?
O5 La01 N2 61.40(12) . . ?
O3 La01 N2 118.95(12) . . ?
N4 La01 N2 61.42(12) . . ?
N3 La01 N2 62.00(13) . . ?
H1A N1 C33 120.6 . . ?
H1A N1 N2 120.6 . . ?
C33 N1 N2 118.8(4) . . ?
H1A N1 H1A 0.0 . . ?
C33 N1 H1A 120.6 . . ?
N2 N1 H1A 120.6 . . ?
N1 N2 C27 108.5(4) . . ?
N1 N2 C26 108.7(4) . . ?
C27 N2 C26 108.8(4) . . ?
N1 N2 La01 110.0(3) . . ?
C27 N2 La01 109.1(3) . . ?
C26 N2 La01 111.7(3) . . ?
C21 N3 C25 117.4(5) . . ?
C21 N3 La01 119.6(4) . . ?
C25 N3 La01 122.5(4) . . ?
C32 N4 C28 116.7(5) . . ?
C32 N4 La01 120.3(3) . . ?
C28 N4 La01 122.8(3) . . ?
C9 O1 La01 130.5(3) . . ?
C7 O2 La01 137.3(3) . . ?
C14 O3 La01 136.7(4) . . ?
C12 O4 La01 134.5(4) . . ?
C33 O5 La01 129.5(3) . . ?
C48 O6 La01 133.9(4) . . ?

loop_
_geom_bond_atom_site_label_1
_geom_bond_atom_site_label_2
_geom_bond_distance
_geom_bond_site_symmetry_2
_geom_bond_publ_flag
C1 C2 1.345(7) . ?
C1 C6 1.380(8) . ?
C1 H1 0.9300 . ?
C2 C3 1.351(7) . ?
C2 H2 0.9300 . ?
C3 C4 1.376(7) . ?
C3 H3 0.9300 . ?
C4 C5 1.345(7) . ?
C4 C7 1.477(7) . ?
C5 C6 1.377(7) . ?
C5 H5 0.9300 . ?
C6 H6 0.9300 . ?
C7 O2 1.247(5) . ?
C7 C8 1.430(7) . ?
C8 C9 1.372(6) . ?
C9 O1 1.259(5) . ?
C9 C10 1.502(7) . ?
C10 F2 1.299(7) . ?
C10 F1 1.327(7) . ?
C10 F3 1.329(6) . ?
C11 F5 1.296(7) . ?
C11 F6 1.301(7) . ?
C11 F4 1.310(7) . ?
C11 C12 1.510(8) . ?
C12 O4 1.236(6) . ?
C12 C13 1.393(8) . ?
C13 C14 1.416(8) . ?
C13 H13 0.9300 . ?
C14 O3 1.257(6) . ?
C14 C15 1.479(8) . ?
C15 C16 1.345(8) . ?
C15 C20 1.363(8) . ?
C16 C17 1.383(10) . ?
C16 H16 0.9300 . ?
C17 C18 1.378(10) . ?
C17 H17 0.9300 . ?
C18 C19 1.351(10) . ?
C18 H18 0.9300 . ?
C19 C20 1.375(9) . ?
C19 H19 0.9300 . ?
C20 H20 0.9300 . ?
C21 N3 1.324(6) . ?
C21 C22 1.370(7) . ?
C21 H21 0.9300 . ?
C22 C23 1.371(8) . ?
C22 H22 0.9300 . ?
C23 C24 1.363(8) . ?
C23 H23 0.9300 . ?
C24 C25 1.367(7) . ?
C24 H24 0.9300 . ?
C25 N3 1.355(6) . ?
C25 C26 1.494(7) . ?
C26 N2 1.477(6) . ?
C26 H26A 0.9700 . ?
C26 H26B 0.9700 . ?
C27 N2 1.476(6) . ?
C27 C28 1.500(7) . ?
C27 H27B 0.9700 . ?
C27 H27A 0.9700 . ?
C28 N4 1.338(6) . ?
C28 C29 1.362(7) . ?
C29 C30 1.365(7) . ?
C29 H29 0.9300 . ?
C30 C31 1.364(8) . ?
C30 H30 0.9300 . ?
C31 C32 1.369(7) . ?
C31 H31 0.9300 . ?
C32 N4 1.339(6) . ?
C32 H32 0.9300 . ?
C33 O5 1.240(5) . ?
C33 N1 1.334(6) . ?
C33 C34 1.449(7) . ?
C34 C39 1.340(7) . ?
C34 C35 1.348(8) . ?
C35 C36 1.381(9) . ?
C35 H35 0.9300 . ?
C36 C37 1.360(9) . ?
C36 H36 0.9300 . ?
C37 C38 1.335(9) . ?
C37 C40 1.505(9) . ?
C38 C39 1.378(8) . ?
C38 H38 0.9300 . ?
C39 H39 0.9300 . ?
C40 C41 1.200(11) . ?
C40 H40 0.9300 . ?
C41 C42 1.418(12) . ?
C41 H41 0.9300 . ?
C42 C47 1.352(15) . ?
C42 C43 1.374(15) . ?
C43 C44 1.441(14) . ?
C43 H43 0.9300 . ?
C44 C45 1.36(2) . ?
C44 H44 0.9300 . ?
C45 C46 1.24(2) . ?
C45 H45 0.9300 . ?
C46 C47 1.384(14) . ?
C46 H46 0.9300 . ?
C47 H47 0.9300 . ?
C48 O7 1.204(6) . ?
C48 O6 1.234(5) . ?
C48 C49 1.461(9) . ?
C49 F8 1.253(7) . ?
C49 F9 1.320(9) . ?
C49 F7 1.385(9) . ?
La01 O1 2.352(3) . ?
La01 O4 2.360(3) . ?
La01 O2 2.374(3) . ?
La01 O6 2.380(4) . ?
La01 O5 2.387(3) . ?
La01 O3 2.420(4) . ?
La01 N4 2.625(4) . ?
La01 N3 2.638(4) . ?
La01 N2 2.752(4) . ?
N1 H1A 0.8600 . ?
N1 N2 1.415(5) . ?
N1 H1A 0.8600 . ?
